data_9013999
loop_
_publ_author_name
'Williams, P. A.'
'Leverett, P.'
'Birch, W. D.'
'Hibbs, D. E.'
'Kilitsch, U.'
'Mihajlovic, T.'

_publ_section_title
;
 Zinc-rich zincolibethenite from Broken Hill, New South Wales
 Note: z-coordinate of O3 altered by communication with authors, April 2010
;
_journal_name_full 'Australian Journal of Mineralogy'
_journal_page_first 3
_journal_page_last 7
_journal_volume 12
_journal_year 2006
_chemical_compound_source 'Block 14 open cut, Broken Hill, New South Wales, Australia'
_chemical_formula_structural CuZn(PO4)OH
_chemical_formula_sum 'As0.02 Cu0.94 H O5 P0.98 Zn1.06'
_chemical_name_mineral Zincolibethenite
_space_group_IT_number 58
_symmetry_space_group_name_Hall '-P 2 2n'
_symmetry_space_group_name_H-M 'P n n m'
_cell_angle_alpha 90
_cell_angle_beta 90
_cell_angle_gamma 90
_cell_length_a 8.323
_cell_length_b 8.251
_cell_length_c 5.861
_cell_formula_units_Z 4
_cell_volume 402.493
_database_code_amcsd 0012060
_exptl_crystal_density_diffrn 3.992
_cod_original_formula_sum 'Zn1.06 Cu.94 (P.98 As.02) O5 H'
_cod_database_code 9013999

loop_
_space_group_symop_operation_xyz
x,y,z
1/2+x,1/2-y,1/2+z
1/2-x,1/2+y,1/2-z
1/2-x,1/2+y,1/2+z
1/2+x,1/2-y,1/2-z
x,y,-z
-x,-y,z
-x,-y,-z

loop_
_atom_site_label
_atom_site_fract_x
_atom_site_fract_y
_atom_site_fract_z
_atom_site_occupancy
_atom_site_U_iso_or_equiv
Zn1 0.36060 0.37090 0.50000 1.00000 0.00800
Cu 0.00000 0.50000 0.25090 0.94000 0.01000
Zn2 0.00000 0.50000 0.25090 0.06000 0.01000
P 0.23350 0.25290 0.00000 0.98000 0.00600
As 0.23350 0.25290 0.00000 0.02000 0.00600
O1 0.10980 0.11310 0.00000 1.00000 0.01100
O2 0.13290 0.41310 0.00000 1.00000 0.00900
O3 0.34050 0.24250 0.21190 1.00000 0.01100
O-h 0.11670 0.39370 0.50000 1.00000 0.00900
H 0.09200 0.30700 0.50000 1.00000 0.03800

loop_
_cod_related_entry_id
_cod_related_entry_database
_cod_related_entry_code
1 AMCSD 0012060
